data_7051780
loop_
_publ_author_name
'Strasser, Christoph E.'
'Gabrielli, William F.'
'Esterhuysen, Catharine'
'Schuster, Oliver B.'
'Nogai, Stefan D.'
'Cronje, Stephanie'
'Raubenheimer, Helgard G.'

_publ_section_title
;
 Preparation of tris(azolyl)phosphine gold(i) complexes: digold(i)
 coordination and variation in solid state intermolecular interactions
;
_journal_issue 1
_journal_name_full 'New Journal of Chemistry'
_journal_page_first 138
_journal_paper_doi 10.1039/b709896k
_journal_volume 32
_journal_year 2008
_chemical_formula_moiety 'C15 H18 N3 P S3'
_chemical_formula_sum 'C15 H18 N3 P S3'
_chemical_formula_weight 367.49
_chemical_melting_point 372
_chemical_name_common tris(4,5-dimethylthiazol-2-yl)phosphine
_chemical_name_systematic tris(4,5-dimethylthiazol-2-yl)phosphane
_space_group_IT_number 14
_symmetry_cell_setting monoclinic
_symmetry_Int_Tables_number 14
_symmetry_space_group_name_Hall '-P 2yn'
_symmetry_space_group_name_H-M 'P 1 21/n 1'
_atom_sites_solution_hydrogens geom
_atom_sites_solution_primary direct
_atom_sites_solution_secondary difmap
_audit_creation_method SHELXL-97
_cell_angle_alpha 90.00
_cell_angle_beta 101.800(2)
_cell_angle_gamma 90.00
_cell_formula_units_Z 4
_cell_length_a 12.7604(12)
_cell_length_b 9.7885(9)
_cell_length_c 13.9233(13)
_cell_measurement_reflns_used 6187
_cell_measurement_temperature 100(2)
_cell_measurement_theta_max 28.239
_cell_measurement_theta_min 2.427
_cell_volume 1702.3(3)
_computing_cell_refinement 'SAINT (Bruker, 2003)'
_computing_data_collection 'SMART (Bruker, 2002)'
_computing_data_reduction SAINT
_computing_molecular_graphics 'X-Seed (Barbour, 2001)'
_computing_publication_material X-Seed
_computing_structure_refinement 'SHELXL-97 (Sheldrick, 1997)'
_computing_structure_solution 'SHELXS (Sheldrick, 1990)'
_diffrn_ambient_temperature 100(2)
_diffrn_measured_fraction_theta_full 0.993
_diffrn_measured_fraction_theta_max 0.993
_diffrn_measurement_device_type 'Bruker APEX CCD area-detector'
_diffrn_measurement_method \w-scans
_diffrn_radiation_monochromator graphite
_diffrn_radiation_source 'fine-focus sealed tube'
_diffrn_radiation_type MoK\a
_diffrn_radiation_wavelength 0.71073
_diffrn_reflns_av_R_equivalents 0.0206
_diffrn_reflns_av_sigmaI/netI 0.0242
_diffrn_reflns_limit_h_max 14
_diffrn_reflns_limit_h_min -16
_diffrn_reflns_limit_k_max 12
_diffrn_reflns_limit_k_min -12
_diffrn_reflns_limit_l_max 17
_diffrn_reflns_limit_l_min -15
_diffrn_reflns_number 9941
_diffrn_reflns_theta_full 26.73
_diffrn_reflns_theta_max 26.73
_diffrn_reflns_theta_min 2.43
_diffrn_standards_number 0
_exptl_absorpt_coefficient_mu 0.528
_exptl_absorpt_correction_T_max 0.987
_exptl_absorpt_correction_T_min 0.858
_exptl_absorpt_correction_type multi-scan
_exptl_absorpt_process_details 'SADABS (Bruker, 2002)'
_exptl_crystal_colour colourless
_exptl_crystal_density_diffrn 1.434
_exptl_crystal_density_method 'not measured'
_exptl_crystal_description prism
_exptl_crystal_F_000 768
_exptl_crystal_size_max 0.10
_exptl_crystal_size_mid 0.03
_exptl_crystal_size_min 0.03
_refine_diff_density_max 0.505
_refine_diff_density_min -0.194
_refine_diff_density_rms 0.063
_refine_ls_extinction_method none
_refine_ls_goodness_of_fit_ref 1.076
_refine_ls_hydrogen_treatment constr
_refine_ls_matrix_type full
_refine_ls_number_parameters 205
_refine_ls_number_reflns 3606
_refine_ls_number_restraints 0
_refine_ls_restrained_S_all 1.076
_refine_ls_R_factor_all 0.0320
_refine_ls_R_factor_gt 0.0296
_refine_ls_shift/su_max 0.001
_refine_ls_shift/su_mean 0.000
_refine_ls_structure_factor_coef Fsqd
_refine_ls_weighting_details 'calc w=1/[\s^2^(Fo^2^)+(0.0410P)^2^+0.7989P] where P=(Fo^2^+2Fc^2^)/3'
_refine_ls_weighting_scheme calc
_refine_ls_wR_factor_gt 0.0766
_refine_ls_wR_factor_ref 0.0783
_reflns_number_gt 3327
_reflns_number_total 3606
_reflns_threshold_expression >2sigma(I)
_cod_data_source_file b709896k.txt
_cod_data_source_block Compound1d
_cod_original_sg_symbol_H-M 'P 21/n'
_cod_database_code 7051780

loop_
_symmetry_equiv_pos_as_xyz
'x, y, z'
'-x+1/2, y+1/2, -z+1/2'
'-x, -y, -z'
'x-1/2, -y-1/2, z-1/2'

loop_
_atom_site_label
_atom_site_type_symbol
_atom_site_fract_x
_atom_site_fract_y
_atom_site_fract_z
_atom_site_U_iso_or_equiv
_atom_site_adp_type
_atom_site_occupancy
_atom_site_symmetry_multiplicity
_atom_site_calc_flag
_atom_site_refinement_flags
_atom_site_disorder_assembly
_atom_site_disorder_group
P1 P 0.15467(3) 1.15790(4) 0.29097(3) 0.01483(10) Uani 1 1 d . . .
S1 S 0.14348(3) 0.90395(4) 0.42896(3) 0.01766(10) Uani 1 1 d . . .
N1 N 0.14514(10) 1.15323(13) 0.48552(9) 0.0167(3) Uani 1 1 d . . .
C11 C 0.14615(11) 1.07829(15) 0.40773(11) 0.0157(3) Uani 1 1 d . . .
C12 C 0.14244(12) 0.93480(16) 0.55052(11) 0.0170(3) Uani 1 1 d . . .
C13 C 0.14353(12) 1.07285(16) 0.56704(11) 0.0167(3) Uani 1 1 d . . .
C14 C 0.14494(13) 1.14217(17) 0.66342(11) 0.0219(3) Uani 1 1 d . . .
H14A H 0.2098 1.1980 0.6812 0.033 Uiso 1 1 calc R . .
H14B H 0.1443 1.0731 0.7142 0.033 Uiso 1 1 calc R . .
H14C H 0.0817 1.2007 0.6578 0.033 Uiso 1 1 calc R . .
C15 C 0.14178(14) 0.81887(17) 0.62075(12) 0.0229(3) Uani 1 1 d . . .
H15A H 0.1401 0.8553 0.6860 0.034 Uiso 1 1 calc R . .
H15B H 0.2065 0.7636 0.6242 0.034 Uiso 1 1 calc R . .
H15C H 0.0784 0.7620 0.5980 0.034 Uiso 1 1 calc R . .
S2 S 0.37992(3) 1.02742(4) 0.36983(3) 0.01739(10) Uani 1 1 d . . .
N2 N 0.31113(10) 1.08831(13) 0.18932(9) 0.0168(3) Uani 1 1 d . . .
C21 C 0.28131(12) 1.08411(14) 0.27359(10) 0.0150(3) Uani 1 1 d . . .
C22 C 0.46669(12) 1.00831(15) 0.29086(11) 0.0175(3) Uani 1 1 d . . .
C23 C 0.41524(12) 1.04300(15) 0.19820(11) 0.0170(3) Uani 1 1 d . . .
C24 C 0.46079(13) 1.02896(17) 0.10777(12) 0.0223(3) Uani 1 1 d . . .
H24A H 0.5390 1.0240 0.1263 0.033 Uiso 1 1 calc R . .
H24B H 0.4400 1.1082 0.0651 0.033 Uiso 1 1 calc R . .
H24C H 0.4332 0.9454 0.0727 0.033 Uiso 1 1 calc R . .
C25 C 0.57748(12) 0.95225(16) 0.32437(12) 0.0219(3) Uani 1 1 d . . .
H25A H 0.5774 0.8542 0.3100 0.033 Uiso 1 1 calc R . .
H25B H 0.6008 0.9667 0.3952 0.033 Uiso 1 1 calc R . .
H25C H 0.6267 0.9992 0.2898 0.033 Uiso 1 1 calc R . .
S3 S 0.08679(3) 0.89892(4) 0.15489(3) 0.01700(10) Uani 1 1 d . . .
N3 N -0.03695(10) 1.09879(13) 0.17288(9) 0.0168(3) Uani 1 1 d . . .
C31 C 0.06083(12) 1.05420(15) 0.20429(10) 0.0148(3) Uani 1 1 d . . .
C32 C -0.04270(12) 0.89438(15) 0.08791(10) 0.0158(3) Uani 1 1 d . . .
C33 C -0.09618(12) 1.00872(16) 0.10730(11) 0.0170(3) Uani 1 1 d . . .
C34 C -0.21012(13) 1.04318(18) 0.06334(12) 0.0251(4) Uani 1 1 d . . .
H34A H -0.2546 1.0271 0.1119 0.038 Uiso 1 1 calc R . .
H34B H -0.2353 0.9855 0.0057 0.038 Uiso 1 1 calc R . .
H34C H -0.2151 1.1395 0.0437 0.038 Uiso 1 1 calc R . .
C35 C -0.08259(13) 0.78006(16) 0.01859(11) 0.0208(3) Uani 1 1 d . . .
H35A H -0.1042 0.7032 0.0552 0.031 Uiso 1 1 calc R . .
H35B H -0.0255 0.7506 -0.0143 0.031 Uiso 1 1 calc R . .
H35C H -0.1442 0.8115 -0.0305 0.031 Uiso 1 1 calc R . .

loop_
_atom_site_aniso_label
_atom_site_aniso_U_11
_atom_site_aniso_U_22
_atom_site_aniso_U_33
_atom_site_aniso_U_23
_atom_site_aniso_U_13
_atom_site_aniso_U_12
P1 0.0169(2) 0.01348(19) 0.01398(18) 0.00016(13) 0.00276(14) 0.00033(14)
S1 0.0234(2) 0.01451(18) 0.01609(19) -0.00035(13) 0.00634(14) -0.00010(13)
N1 0.0159(6) 0.0184(6) 0.0154(6) -0.0012(5) 0.0023(5) -0.0009(5)
C11 0.0144(7) 0.0155(7) 0.0171(7) 0.0005(6) 0.0032(5) -0.0001(5)
C12 0.0141(7) 0.0223(8) 0.0152(7) 0.0002(6) 0.0043(5) 0.0005(6)
C13 0.0134(7) 0.0205(7) 0.0160(7) 0.0000(6) 0.0025(5) -0.0001(6)
C14 0.0246(8) 0.0245(8) 0.0169(7) -0.0027(6) 0.0047(6) -0.0011(6)
C15 0.0294(9) 0.0217(8) 0.0194(7) 0.0036(6) 0.0092(6) 0.0023(7)
S2 0.01704(19) 0.0196(2) 0.01492(18) 0.00255(13) 0.00178(14) 0.00019(13)
N2 0.0182(6) 0.0160(6) 0.0163(6) -0.0002(5) 0.0038(5) -0.0018(5)
C21 0.0155(7) 0.0134(6) 0.0153(7) 0.0006(5) 0.0013(5) -0.0015(5)
C22 0.0169(7) 0.0143(7) 0.0217(8) -0.0010(6) 0.0048(6) -0.0024(5)
C23 0.0169(7) 0.0150(7) 0.0195(7) -0.0010(6) 0.0046(6) -0.0021(6)
C24 0.0201(8) 0.0271(8) 0.0206(8) -0.0006(6) 0.0064(6) 0.0014(6)
C25 0.0174(8) 0.0215(8) 0.0255(8) 0.0001(6) 0.0015(6) 0.0010(6)
S3 0.01617(19) 0.01529(19) 0.01802(19) -0.00190(13) -0.00007(14) 0.00267(13)
N3 0.0178(6) 0.0191(6) 0.0136(6) 0.0006(5) 0.0037(5) 0.0023(5)
C31 0.0176(7) 0.0139(7) 0.0133(7) 0.0011(5) 0.0041(5) 0.0010(5)
C32 0.0158(7) 0.0187(7) 0.0121(7) 0.0017(5) 0.0014(5) -0.0011(5)
C33 0.0168(7) 0.0207(7) 0.0140(7) 0.0021(6) 0.0040(5) 0.0007(6)
C34 0.0183(8) 0.0319(9) 0.0235(8) -0.0036(7) 0.0003(6) 0.0046(7)
C35 0.0229(8) 0.0198(8) 0.0179(7) -0.0013(6) 0.0002(6) -0.0015(6)

loop_
_atom_type_symbol
_atom_type_description
_atom_type_scat_dispersion_real
_atom_type_scat_dispersion_imag
_atom_type_scat_source
C C 0.0033 0.0016 'International Tables Vol C Tables 4.2.6.8 and 6.1.1.4'
H H 0.0000 0.0000 'International Tables Vol C Tables 4.2.6.8 and 6.1.1.4'
N N 0.0061 0.0033 'International Tables Vol C Tables 4.2.6.8 and 6.1.1.4'
P P 0.1023 0.0942 'International Tables Vol C Tables 4.2.6.8 and 6.1.1.4'
S S 0.1246 0.1234 'International Tables Vol C Tables 4.2.6.8 and 6.1.1.4'

loop_
_geom_angle_atom_site_label_1
_geom_angle_atom_site_label_2
_geom_angle_atom_site_label_3
_geom_angle
_geom_angle_site_symmetry_1
_geom_angle_site_symmetry_3
_geom_angle_publ_flag
C11 P1 C21 99.45(7) . . ?
C11 P1 C31 101.59(7) . . ?
C21 P1 C31 99.83(7) . . ?
P1 C11 S1 125.37(9) . . ?
P1 C11 N1 120.62(11) . . ?
S1 C11 N1 113.98(11) . . ?
N1 C13 C14 118.47(13) . . ?
C11 S1 C12 89.96(7) . . ?
C11 N1 C13 111.33(13) . . ?
C12 C13 N1 115.09(13) . . ?
C12 C13 C14 126.43(14) . . ?
C12 C15 H15A 109.5 . . ?
C12 C15 H15B 109.5 . . ?
C12 C15 H15C 109.5 . . ?
H15A C15 H15B 109.5 . . ?
H15A C15 H15C 109.5 . . ?
H15B C15 H15C 109.5 . . ?
C13 C12 S1 109.64(11) . . ?
C13 C12 C15 129.65(14) . . ?
C13 C14 H14A 109.5 . . ?
C13 C14 H14B 109.5 . . ?
C13 C14 H14C 109.5 . . ?
H14A C14 H14B 109.5 . . ?
H14A C14 H14C 109.5 . . ?
H14B C14 H14C 109.5 . . ?
C15 C12 S1 120.71(12) . . ?
P1 C21 S2 123.06(8) . . ?
P1 C21 N2 122.24(11) . . ?
S2 C21 N2 113.97(11) . . ?
N2 C23 C24 119.06(13) . . ?
C21 S2 C22 90.06(7) . . ?
C21 N2 C23 111.16(13) . . ?
C22 C23 N2 115.59(14) . . ?
C22 C23 C24 125.28(14) . . ?
C22 C25 H25A 109.5 . . ?
C22 C25 H25B 109.5 . . ?
C22 C25 H25C 109.5 . . ?
H25A C25 H25B 109.5 . . ?
H25A C25 H25C 109.5 . . ?
H25B C25 H25C 109.5 . . ?
C23 C22 S2 109.18(11) . . ?
C23 C22 C25 128.73(14) . . ?
C23 C24 H24A 109.5 . . ?
C23 C24 H24B 109.5 . . ?
C23 C24 H24C 109.5 . . ?
H24A C24 H24B 109.5 . . ?
H24A C24 H24C 109.5 . . ?
H24B C24 H24C 109.5 . . ?
C25 C22 S2 121.96(12) . . ?
P1 C31 S3 126.82(9) . . ?
P1 C31 N3 119.14(11) . . ?
S3 C31 N3 114.03(11) . . ?
N3 C33 C34 118.82(13) . . ?
C31 S3 C32 89.85(7) . . ?
C31 N3 C33 111.34(13) . . ?
C32 C33 N3 115.25(13) . . ?
C32 C33 C34 125.93(14) . . ?
C32 C35 H35A 109.5 . . ?
C32 C35 H35B 109.5 . . ?
C32 C35 H35C 109.5 . . ?
H35A C35 H35B 109.5 . . ?
H35A C35 H35C 109.5 . . ?
H35B C35 H35C 109.5 . . ?
C33 C32 S3 109.52(11) . . ?
C33 C32 C35 128.46(14) . . ?
C33 C34 H34A 109.5 . . ?
C33 C34 H34B 109.5 . . ?
C33 C34 H34C 109.5 . . ?
H34A C34 H34B 109.5 . . ?
H34A C34 H34C 109.5 . . ?
H34B C34 H34C 109.5 . . ?
C35 C32 S3 121.99(11) . . ?

loop_
_geom_bond_atom_site_label_1
_geom_bond_atom_site_label_2
_geom_bond_distance
_geom_bond_site_symmetry_2
_geom_bond_publ_flag
P1 C11 1.8260(15) . ?
S1 C11 1.7334(15) . ?
S1 C12 1.7220(15) . ?
N1 C11 1.3104(19) . ?
N1 C13 1.3847(19) . ?
C12 C13 1.370(2) . ?
C13 C14 1.500(2) . ?
C14 H14A 0.9800 . ?
C14 H14B 0.9800 . ?
C14 H14C 0.9800 . ?
C12 C15 1.499(2) . ?
C15 H15A 0.9800 . ?
C15 H15B 0.9800 . ?
C15 H15C 0.9800 . ?
P1 C21 1.8309(16) . ?
S2 C21 1.7312(15) . ?
S2 C22 1.7227(16) . ?
N2 C21 1.3059(19) . ?
N2 C23 1.3820(19) . ?
C22 C23 1.365(2) . ?
C23 C24 1.497(2) . ?
C24 H24A 0.9800 . ?
C24 H24B 0.9800 . ?
C24 H24C 0.9800 . ?
C22 C25 1.499(2) . ?
C25 H25A 0.9800 . ?
C25 H25B 0.9800 . ?
C25 H25C 0.9800 . ?
P1 C31 1.8247(15) . ?
S3 C31 1.7281(15) . ?
S3 C32 1.7239(15) . ?
N3 C31 1.3097(19) . ?
N3 C33 1.3785(19) . ?
C32 C33 1.366(2) . ?
C33 C34 1.496(2) . ?
C34 H34A 0.9800 . ?
C34 H34B 0.9800 . ?
C34 H34C 0.9800 . ?
C32 C35 1.497(2) . ?
C35 H35A 0.9800 . ?
C35 H35B 0.9800 . ?
C35 H35C 0.9800 . ?

loop_
_geom_torsion_atom_site_label_1
_geom_torsion_atom_site_label_2
_geom_torsion_atom_site_label_3
_geom_torsion_atom_site_label_4
_geom_torsion
_geom_torsion_site_symmetry_1
_geom_torsion_site_symmetry_2
_geom_torsion_site_symmetry_3
_geom_torsion_site_symmetry_4
_geom_torsion_publ_flag
S3 C32 C33 N3 0.36(17) . . . . ?
S3 C32 C33 C34 179.68(13) . . . . ?
N1 C13 C12 S1 0.01(17) . . . . ?
N1 C13 C12 C15 179.29(15) . . . . ?
N2 C23 C22 S2 2.14(17) . . . . ?
N2 C23 C22 C25 177.98(14) . . . . ?
C11 P1 C21 S2 -24.99(11) . . . . ?
C11 P1 C21 N2 165.30(12) . . . . ?
C11 P1 C31 S3 -83.39(11) . . . . ?
C11 P1 C31 N3 97.76(12) . . . . ?
C11 S1 C12 C13 0.35(12) . . . . ?
C11 S1 C12 C15 -179.01(13) . . . . ?
C11 N1 C13 C12 -0.50(18) . . . . ?
C11 N1 C13 C14 178.52(13) . . . . ?
C12 S1 C11 P1 177.12(10) . . . . ?
C12 S1 C11 N1 -0.66(12) . . . . ?
C13 N1 C11 P1 -177.12(10) . . . . ?
C13 N1 C11 S1 0.77(16) . . . . ?
C14 C13 C12 S1 -178.92(13) . . . . ?
C14 C13 C12 C15 0.4(3) . . . . ?
C21 P1 C11 S1 -59.17(11) . . . . ?
C21 P1 C11 N1 118.47(12) . . . . ?
C21 P1 C31 S3 18.48(11) . . . . ?
C21 P1 C31 N3 -160.37(12) . . . . ?
C21 S2 C22 C23 -1.17(12) . . . . ?
C21 S2 C22 C25 -177.34(13) . . . . ?
C21 N2 C23 C22 -2.20(18) . . . . ?
C21 N2 C23 C24 174.84(13) . . . . ?
C22 S2 C21 P1 -170.50(10) . . . . ?
C22 S2 C21 N2 -0.01(12) . . . . ?
C23 N2 C21 P1 171.77(10) . . . . ?
C23 N2 C21 S2 1.19(16) . . . . ?
C24 C23 C22 S2 -174.68(12) . . . . ?
C24 C23 C22 C25 1.2(3) . . . . ?
C31 P1 C11 S1 42.99(11) . . . . ?
C31 P1 C11 N1 -139.36(12) . . . . ?
C31 P1 C21 S2 -128.61(9) . . . . ?
C31 P1 C21 N2 61.68(13) . . . . ?
C31 S3 C32 C33 -0.16(12) . . . . ?
C31 S3 C32 C35 178.30(13) . . . . ?
C31 N3 C33 C32 -0.42(19) . . . . ?
C31 N3 C33 C34 -179.80(14) . . . . ?
C32 S3 C31 P1 -178.98(10) . . . . ?
C32 S3 C31 N3 -0.08(12) . . . . ?
C33 N3 C31 S3 0.29(16) . . . . ?
C33 N3 C31 P1 179.28(10) . . . . ?
C35 C32 C33 N3 -177.97(14) . . . . ?
C35 C32 C33 C34 1.4(3) . . . . ?

loop_
_cod_related_entry_id
_cod_related_entry_database
_cod_related_entry_code
1 ChemSpider 21119827
